data_1514255
loop_
_publ_author_name
'Wang, Jia'
'Zhu, Hai-Tao'
'Li, Ying-Xiu'
'Wang, Li-Jing'
'Qiu, Yi-Feng'
'Qiu, Zi-Hang'
'Zhong, Mei-Jin'
'Liu, Xue-Yuan'
'Liang, Yong-Min'

_publ_section_title
;
 Facile Synthesis of Halogenated Spiroketals via a Tandem Iodocyclization.
;
_journal_issue 8
_journal_name_full 'Organic letters'
_journal_page_first 2236
_journal_page_last 2239
_journal_paper_doi 10.1021/ol500741a
_journal_volume 16
_journal_year 2014
_chemical_formula_moiety 'C21 H17 I3 O3'
_chemical_formula_sum 'C21 H17 I3 O3'
_chemical_formula_weight 698.05
_chemical_name_systematic
;
 ?
;
_space_group_crystal_system triclinic
_space_group_IT_number 2
_space_group_name_Hall '-P 1'
_space_group_name_H-M_alt 'P -1'
_symmetry_space_group_name_Hall '-P 1'
_symmetry_space_group_name_H-M 'P -1'
_atom_sites_solution_hydrogens geom
_audit_creation_date 2014-03-27
_audit_creation_method
;
Olex2 1.2
(compiled 2014.03.20 svn.r2914 for OlexSys, GUI svn.r4813)
;
_cell_angle_alpha 73.414(6)
_cell_angle_beta 84.654(5)
_cell_angle_gamma 68.761(5)
_cell_formula_units_Z 2
_cell_length_a 9.5417(5)
_cell_length_b 10.2550(7)
_cell_length_c 12.6145(8)
_cell_measurement_reflns_used 3169
_cell_measurement_temperature 121.16(10)
_cell_measurement_theta_max 28.6216
_cell_measurement_theta_min 3.1188
_cell_volume 1102.55(13)
_computing_cell_refinement
;
CrysAlisPro, Agilent Technologies,
Version 1.171.36.20 (release 27-06-2012 CrysAlis171 .NET)
(compiled Jul 11 2012,15:38:31)
;
_computing_data_collection
;
CrysAlisPro, Agilent Technologies,
Version 1.171.36.20 (release 27-06-2012 CrysAlis171 .NET)
(compiled Jul 11 2012,15:38:31)
;
_computing_data_reduction
;
CrysAlisPro, Agilent Technologies,
Version 1.171.36.20 (release 27-06-2012 CrysAlis171 .NET)
(compiled Jul 11 2012,15:38:31)
;
_computing_molecular_graphics 'Olex2 (Dolomanov et al., 2009)'
_computing_publication_material 'Olex2 (Dolomanov et al., 2009)'
_computing_structure_refinement 'ShelXL (Sheldrick, 2008)'
_diffrn_ambient_temperature 121.16(10)
_diffrn_detector_area_resol_mean 16.0733
_diffrn_measured_fraction_theta_full 0.998
_diffrn_measured_fraction_theta_max 0.998
_diffrn_measurement_device_type 'SuperNova, Dual, Cu at zero, Eos'
_diffrn_measurement_method '\w scans'
_diffrn_orient_matrix_UB_11 0.0578277000
_diffrn_orient_matrix_UB_12 -0.0467745000
_diffrn_orient_matrix_UB_13 0.0392354000
_diffrn_orient_matrix_UB_21 -0.0289265000
_diffrn_orient_matrix_UB_22 0.0462249000
_diffrn_orient_matrix_UB_23 0.0353798000
_diffrn_orient_matrix_UB_31 -0.0466972000
_diffrn_orient_matrix_UB_32 -0.0402388000
_diffrn_orient_matrix_UB_33 0.0255242000
_diffrn_radiation_monochromator mirror
_diffrn_radiation_type MoK\a
_diffrn_radiation_wavelength 0.71073
_diffrn_reflns_av_R_equivalents 0.0316
_diffrn_reflns_av_unetI/netI 0.0507
_diffrn_reflns_Laue_measured_fraction_full 0.998
_diffrn_reflns_Laue_measured_fraction_max 0.998
_diffrn_reflns_limit_h_max 11
_diffrn_reflns_limit_h_min -11
_diffrn_reflns_limit_k_max 12
_diffrn_reflns_limit_k_min -12
_diffrn_reflns_limit_l_max 15
_diffrn_reflns_limit_l_min -15
_diffrn_reflns_number 7225
_diffrn_reflns_point_group_measured_fraction_full 0.998
_diffrn_reflns_point_group_measured_fraction_max 0.998
_diffrn_reflns_theta_full 25.500
_diffrn_reflns_theta_max 26.020
_diffrn_reflns_theta_min 3.125
_diffrn_source 'SuperNova (Mo) X-ray Source'
_exptl_absorpt_coefficient_mu 4.270
_exptl_absorpt_correction_T_max 1.00000
_exptl_absorpt_correction_T_min 0.70241
_exptl_absorpt_correction_type multi-scan
_exptl_absorpt_process_details
;
CrysAlisPro, Agilent Technologies,
Version 1.171.36.20 (release 27-06-2012 CrysAlis171 .NET)
(compiled Jul 11 2012,15:38:31)
Empirical absorption correction using spherical harmonics,
 implemented in SCALE3 ABSPACK scaling algorithm.
;
_exptl_crystal_colour 'clear light colourless'
_exptl_crystal_colour_lustre clear
_exptl_crystal_colour_modifier light
_exptl_crystal_colour_primary colourless
_exptl_crystal_density_diffrn 2.103
_exptl_crystal_description block
_exptl_crystal_F_000 652
_exptl_crystal_size_max 0.25
_exptl_crystal_size_mid 0.23
_exptl_crystal_size_min 0.21
_refine_diff_density_max 1.286
_refine_diff_density_min -1.117
_refine_diff_density_rms 0.136
_refine_ls_extinction_coef 0.0163(6)
_refine_ls_extinction_expression Fc^*^=kFc[1+0.001xFc^2^\l^3^/sin(2\q)]^-1/4^
_refine_ls_extinction_method SHELXL
_refine_ls_goodness_of_fit_ref 1.072
_refine_ls_hydrogen_treatment constr
_refine_ls_matrix_type full
_refine_ls_number_parameters 248
_refine_ls_number_reflns 4346
_refine_ls_number_restraints 0
_refine_ls_restrained_S_all 1.072
_refine_ls_R_factor_all 0.0511
_refine_ls_R_factor_gt 0.0405
_refine_ls_shift/su_max 0.000
_refine_ls_shift/su_mean 0.000
_refine_ls_structure_factor_coef Fsqd
_refine_ls_weighting_details
;
 w=1/[\s^2^(Fo^2^)+(0.0397P)^2^]
 where P=(Fo^2^+2Fc^2^)/3
;
_refine_ls_weighting_scheme calc
_refine_ls_wR_factor_gt 0.0897
_refine_ls_wR_factor_ref 0.0976
_reflns_Friedel_coverage 0.000
_reflns_number_gt 3534
_reflns_number_total 4346
_reflns_threshold_expression 'I > 2\s(I)'
_cod_data_source_file ol500741a_si_002.cif
_cod_data_source_block zhuht1122_i
_cod_depositor_comments
;Adding full bibliography for
 ./tmp-cod-update-bibliographies-8800/cifs/1514255.cif.
;
_cod_original_cell_volume 1102.56(12)
_cod_database_code 1514255
_shelxl_version_number 2013-2
_shelx_space_group_comment
;
The symmetry employed for this shelxl refinement is uniquely defined
by the following loop, which should always be used as a source of
symmetry information in preference to the above space-group names.
They are only intended as comments.
;
_reflns_odcompleteness_completeness 99.82
_reflns_odcompleteness_iscentric 1
_reflns_odcompleteness_theta 26.32
_olex2_refinement_description
;
1. Fixed Uiso
 At 1.2 times of:
  All C(H) groups
 At 1.5 times of:
  All C(H,H,H) groups
2.a Aromatic/amide H refined with riding coordinates:
 C10(H10), C11(H11), C3(H3), C2(H2), C4(H4), C5(H5), C14(H14), C13(H13)
2.b Idealised Me refined as rotating group:
 C20(H20A,H20B,H20C), C21(H21A,H21B,H21C), C15(H15A,H15B,H15C)
;

loop_
_space_group_symop_operation_xyz
'x, y, z'
'-x, -y, -z'

loop_
_atom_site_label
_atom_site_type_symbol
_atom_site_fract_x
_atom_site_fract_y
_atom_site_fract_z
_atom_site_U_iso_or_equiv
_atom_site_adp_type
_atom_site_occupancy
_atom_site_site_symmetry_order
_atom_site_calc_flag
_atom_site_refinement_flags_posn
I2 I 0.52928(4) 0.61276(5) 0.16627(3) 0.05255(16) Uani 1 1 d .
I1 I 1.33747(4) 0.27581(4) 0.17428(3) 0.04880(16) Uani 1 1 d .
I3 I 0.42847(5) 0.82241(5) 0.38473(4) 0.06525(18) Uani 1 1 d .
O3 O 0.8822(4) 0.5235(4) 0.3922(3) 0.0368(8) Uani 1 1 d .
C17 C 0.6676(6) 0.5984(5) 0.2882(4) 0.0309(11) Uani 1 1 d .
O1 O 0.8956(4) 0.5864(3) 0.1998(3) 0.0329(8) Uani 1 1 d .
C10 C 1.0883(6) 0.7514(5) 0.1449(4) 0.0374(12) Uani 1 1 d .
H10 H 1.0397 0.7598 0.2114 0.045 Uiso 1 1 calc R
C16 C 0.8322(6) 0.5110(5) 0.2953(4) 0.0316(11) Uani 1 1 d .
O2 O 1.2785(6) 0.9424(5) -0.0792(4) 0.0664(13) Uani 1 1 d .
C11 C 1.1447(7) 0.8583(6) 0.0849(5) 0.0433(13) Uani 1 1 d .
H11 H 1.1347 0.9371 0.1114 0.052 Uiso 1 1 calc R
C6 C 1.0212(6) 0.2851(5) 0.2597(4) 0.0322(11) Uani 1 1 d .
C9 C 1.1036(5) 0.6328(5) 0.1068(4) 0.0301(10) Uani 1 1 d .
C19 C 0.7655(6) 0.6271(5) 0.4396(4) 0.0369(12) Uani 1 1 d .
C1 C 0.8824(6) 0.3523(5) 0.3007(4) 0.0297(10) Uani 1 1 d .
C3 C 0.8425(8) 0.1249(6) 0.3639(5) 0.0568(17) Uani 1 1 d .
H3 H 0.7818 0.0716 0.3974 0.068 Uiso 1 1 calc R
C2 C 0.7920(7) 0.2728(6) 0.3521(4) 0.0444(14) Uani 1 1 d .
H2 H 0.6979 0.3189 0.3784 0.053 Uiso 1 1 calc R
C12 C 1.2153(6) 0.8462(6) -0.0135(4) 0.0411(13) Uani 1 1 d .
C18 C 0.6326(6) 0.6689(5) 0.3646(4) 0.0344(11) Uani 1 1 d .
C8 C 1.0443(6) 0.5209(5) 0.1719(4) 0.0299(10) Uani 1 1 d .
C4 C 0.9823(8) 0.0563(6) 0.3264(5) 0.0552(17) Uani 1 1 d .
H4 H 1.0169 -0.0437 0.3368 0.066 Uiso 1 1 calc R
C5 C 1.0714(7) 0.1345(5) 0.2737(4) 0.0411(13) Uani 1 1 d .
H5 H 1.1649 0.0875 0.2472 0.049 Uiso 1 1 calc R
C7 C 1.1084(5) 0.3764(5) 0.2030(4) 0.0307(10) Uani 1 1 d .
C14 C 1.1722(7) 0.6252(6) 0.0066(4) 0.0405(13) Uani 1 1 d .
H14 H 1.1809 0.5479 -0.0212 0.049 Uiso 1 1 calc R
C20 C 0.7410(8) 0.5481(7) 0.5572(5) 0.0562(16) Uani 1 1 d .
H20A H 0.7245 0.4611 0.5574 0.084 Uiso 1 1 calc GR
H20B H 0.6549 0.6099 0.5872 0.084 Uiso 1 1 calc GR
H20C H 0.8283 0.5232 0.6015 0.084 Uiso 1 1 calc GR
C13 C 1.2282(7) 0.7305(6) -0.0531(4) 0.0471(14) Uani 1 1 d .
H13 H 1.2748 0.7234 -0.1204 0.057 Uiso 1 1 calc R
C21 C 0.8150(8) 0.7535(6) 0.4356(6) 0.0564(16) Uani 1 1 d .
H21A H 0.9145 0.7169 0.4666 0.085 Uiso 1 1 calc GR
H21B H 0.7467 0.8143 0.4775 0.085 Uiso 1 1 calc GR
H21C H 0.8151 0.8093 0.3602 0.085 Uiso 1 1 calc GR
C15 C 1.2852(9) 1.0531(7) -0.0342(7) 0.082(3) Uani 1 1 d .
H15A H 1.3416 1.1064 -0.0826 0.123 Uiso 1 1 calc GR
H15B H 1.3333 1.0093 0.0372 0.123 Uiso 1 1 calc GR
H15C H 1.1851 1.1182 -0.0271 0.123 Uiso 1 1 calc GR

loop_
_atom_site_aniso_label
_atom_site_aniso_U_11
_atom_site_aniso_U_22
_atom_site_aniso_U_33
_atom_site_aniso_U_23
_atom_site_aniso_U_13
_atom_site_aniso_U_12
I2 0.0342(2) 0.0709(3) 0.0503(3) -0.0163(2) -0.00599(17) -0.0146(2)
I1 0.0298(2) 0.0395(2) 0.0699(3) -0.01627(19) 0.00944(18) -0.00497(16)
I3 0.0452(3) 0.0532(3) 0.0762(3) -0.0219(2) 0.0172(2) 0.0066(2)
O3 0.033(2) 0.0368(18) 0.0412(19) -0.0183(16) -0.0040(15) -0.0053(16)
C17 0.028(3) 0.028(2) 0.032(3) -0.003(2) 0.002(2) -0.010(2)
O1 0.0247(19) 0.0238(16) 0.0426(19) -0.0029(15) 0.0051(15) -0.0056(14)
C10 0.032(3) 0.034(3) 0.044(3) -0.013(2) 0.005(2) -0.009(2)
C16 0.030(3) 0.028(2) 0.034(3) -0.005(2) 0.003(2) -0.010(2)
O2 0.074(4) 0.056(3) 0.075(3) 0.001(2) 0.008(3) -0.046(3)
C11 0.041(3) 0.032(3) 0.058(4) -0.009(3) -0.003(3) -0.016(3)
C6 0.034(3) 0.030(2) 0.033(3) -0.008(2) 0.000(2) -0.012(2)
C9 0.021(3) 0.027(2) 0.039(3) -0.006(2) 0.004(2) -0.008(2)
C19 0.041(3) 0.033(3) 0.037(3) -0.014(2) 0.002(2) -0.010(2)
C1 0.035(3) 0.027(2) 0.030(2) -0.010(2) 0.003(2) -0.012(2)
C3 0.070(5) 0.042(3) 0.069(4) -0.016(3) 0.023(3) -0.036(3)
C2 0.045(4) 0.036(3) 0.052(3) -0.016(3) 0.019(3) -0.017(3)
C12 0.040(3) 0.034(3) 0.048(3) 0.001(2) -0.006(3) -0.019(3)
C18 0.028(3) 0.025(2) 0.041(3) -0.005(2) 0.004(2) -0.002(2)
C8 0.028(3) 0.030(2) 0.030(2) -0.010(2) 0.000(2) -0.007(2)
C4 0.069(5) 0.025(3) 0.068(4) -0.010(3) 0.016(3) -0.018(3)
C5 0.042(3) 0.029(3) 0.047(3) -0.012(2) 0.005(2) -0.005(2)
C7 0.020(3) 0.034(2) 0.037(3) -0.013(2) 0.0025(19) -0.007(2)
C14 0.048(4) 0.039(3) 0.040(3) -0.012(2) 0.006(2) -0.022(3)
C20 0.061(5) 0.069(4) 0.042(3) -0.017(3) 0.004(3) -0.026(4)
C13 0.058(4) 0.053(3) 0.033(3) -0.007(3) 0.009(3) -0.029(3)
C21 0.054(4) 0.045(3) 0.080(4) -0.032(3) 0.009(3) -0.019(3)
C15 0.069(6) 0.052(4) 0.126(7) 0.003(4) -0.015(5) -0.041(4)

loop_
_atom_type_symbol
_atom_type_description
_atom_type_scat_dispersion_real
_atom_type_scat_dispersion_imag
_atom_type_scat_source
C C 0.0033 0.0016 'International Tables Vol C Tables 4.2.6.8 and 6.1.1.4'
H H 0.0000 0.0000 'International Tables Vol C Tables 4.2.6.8 and 6.1.1.4'
O O 0.0106 0.0060 'International Tables Vol C Tables 4.2.6.8 and 6.1.1.4'
I I -0.4742 1.8119 'International Tables Vol C Tables 4.2.6.8 and 6.1.1.4'

loop_
_geom_angle_atom_site_label_1
_geom_angle_atom_site_label_2
_geom_angle_atom_site_label_3
_geom_angle
C16 O3 C19 111.8(4)
C16 C17 I2 122.8(4)
C18 C17 I2 127.5(4)
C18 C17 C16 109.5(4)
C8 O1 C16 119.4(3)
C11 C10 H10 119.5
C9 C10 H10 119.5
C9 C10 C11 120.9(5)
O3 C16 C17 104.7(4)
O3 C16 O1 109.6(4)
O3 C16 C1 108.3(4)
C17 C16 C1 119.0(4)
O1 C16 C17 104.8(3)
O1 C16 C1 110.2(4)
C12 O2 C15 116.5(5)
C10 C11 H11 120.3
C12 C11 C10 119.3(5)
C12 C11 H11 120.3
C1 C6 C5 119.0(4)
C1 C6 C7 117.7(4)
C5 C6 C7 123.4(5)
C10 C9 C8 120.0(4)
C14 C9 C10 118.4(4)
C14 C9 C8 121.7(4)
O3 C19 C18 102.0(4)
O3 C19 C20 107.7(4)
O3 C19 C21 109.0(5)
C18 C19 C20 112.4(5)
C18 C19 C21 113.3(4)
C20 C19 C21 111.8(5)
C6 C1 C16 119.8(4)
C6 C1 C2 120.5(4)
C2 C1 C16 119.6(5)
C2 C3 H3 119.9
C4 C3 H3 119.9
C4 C3 C2 120.2(5)
C1 C2 H2 120.2
C3 C2 C1 119.7(5)
C3 C2 H2 120.2
C11 C12 O2 125.0(5)
C11 C12 C13 120.2(5)
C13 C12 O2 114.8(5)
C17 C18 I3 127.1(4)
C17 C18 C19 111.4(5)
C19 C18 I3 121.5(4)
O1 C8 C9 109.6(4)
C7 C8 O1 119.7(4)
C7 C8 C9 130.6(5)
C3 C4 H4 119.7
C5 C4 C3 120.6(5)
C5 C4 H4 119.7
C6 C5 H5 120.0
C4 C5 C6 120.0(5)
C4 C5 H5 120.0
C6 C7 I1 118.8(3)
C8 C7 I1 120.5(3)
C8 C7 C6 120.7(5)
C9 C14 H14 119.5
C13 C14 C9 121.0(5)
C13 C14 H14 119.5
C19 C20 H20A 109.5
C19 C20 H20B 109.5
C19 C20 H20C 109.5
H20A C20 H20B 109.5
H20A C20 H20C 109.5
H20B C20 H20C 109.5
C12 C13 C14 120.2(5)
C12 C13 H13 119.9
C14 C13 H13 119.9
C19 C21 H21A 109.5
C19 C21 H21B 109.5
C19 C21 H21C 109.5
H21A C21 H21B 109.5
H21A C21 H21C 109.5
H21B C21 H21C 109.5
O2 C15 H15A 109.5
O2 C15 H15B 109.5
O2 C15 H15C 109.5
H15A C15 H15B 109.5
H15A C15 H15C 109.5
H15B C15 H15C 109.5

loop_
_geom_bond_atom_site_label_1
_geom_bond_atom_site_label_2
_geom_bond_distance
I2 C17 2.059(5)
I1 C7 2.099(5)
I3 C18 2.062(5)
O3 C16 1.407(6)
O3 C19 1.452(6)
C17 C16 1.496(7)
C17 C18 1.314(7)
O1 C16 1.444(5)
O1 C8 1.392(6)
C10 H10 0.9300
C10 C11 1.394(7)
C10 C9 1.387(7)
C16 C1 1.503(6)
O2 C12 1.377(6)
O2 C15 1.429(8)
C11 H11 0.9300
C11 C12 1.372(8)
C6 C1 1.382(7)
C6 C5 1.404(7)
C6 C7 1.468(6)
C9 C8 1.469(6)
C9 C14 1.379(7)
C19 C18 1.511(7)
C19 C20 1.516(7)
C19 C21 1.520(7)
C1 C2 1.391(7)
C3 H3 0.9300
C3 C2 1.382(7)
C3 C4 1.375(9)
C2 H2 0.9300
C12 C13 1.375(8)
C8 C7 1.334(6)
C4 H4 0.9300
C4 C5 1.375(8)
C5 H5 0.9300
C14 H14 0.9300
C14 C13 1.377(7)
C20 H20A 0.9600
C20 H20B 0.9600
C20 H20C 0.9600
C13 H13 0.9300
C21 H21A 0.9600
C21 H21B 0.9600
C21 H21C 0.9600
C15 H15A 0.9600
C15 H15B 0.9600
C15 H15C 0.9600

loop_
_geom_torsion_atom_site_label_1
_geom_torsion_atom_site_label_2
_geom_torsion_atom_site_label_3
_geom_torsion_atom_site_label_4
_geom_torsion
I2 C17 C16 O3 -176.8(3)
I2 C17 C16 O1 67.8(4)
I2 C17 C16 C1 -55.8(5)
I2 C17 C18 I3 -2.0(6)
I2 C17 C18 C19 179.5(3)
O3 C16 C1 C6 -89.1(5)
O3 C16 C1 C2 87.6(6)
O3 C19 C18 I3 -177.6(3)
O3 C19 C18 C17 1.0(5)
C17 C16 C1 C6 151.7(5)
C17 C16 C1 C2 -31.7(7)
O1 C16 C1 C6 30.7(6)
O1 C16 C1 C2 -152.6(5)
O1 C8 C7 I1 -174.6(3)
O1 C8 C7 C6 4.2(7)
C10 C11 C12 O2 -178.5(5)
C10 C11 C12 C13 0.9(9)
C10 C9 C8 O1 50.5(6)
C10 C9 C8 C7 -131.0(6)
C10 C9 C14 C13 1.8(8)
C16 O3 C19 C18 4.2(5)
C16 O3 C19 C20 122.7(4)
C16 O3 C19 C21 -115.9(5)
C16 C17 C18 I3 173.1(3)
C16 C17 C18 C19 -5.5(5)
C16 O1 C8 C9 -156.2(4)
C16 O1 C8 C7 25.1(6)
C16 C1 C2 C3 -175.5(5)
O2 C12 C13 C14 178.6(5)
C11 C10 C9 C8 179.5(5)
C11 C10 C9 C14 -1.8(8)
C11 C12 C13 C14 -0.9(9)
C6 C1 C2 C3 1.1(8)
C9 C10 C11 C12 0.5(8)
C9 C8 C7 I1 7.0(7)
C9 C8 C7 C6 -174.1(5)
C9 C14 C13 C12 -0.5(9)
C19 O3 C16 C17 -7.2(5)
C19 O3 C16 O1 104.7(4)
C19 O3 C16 C1 -135.1(4)
C1 C6 C5 C4 0.6(8)
C1 C6 C7 I1 165.2(3)
C1 C6 C7 C8 -13.7(7)
C3 C4 C5 C6 1.3(9)
C2 C3 C4 C5 -2.1(10)
C18 C17 C16 O3 7.8(5)
C18 C17 C16 O1 -107.5(4)
C18 C17 C16 C1 128.9(4)
C8 O1 C16 O3 78.1(5)
C8 O1 C16 C17 -170.0(4)
C8 O1 C16 C1 -40.9(5)
C8 C9 C14 C13 -179.5(5)
C4 C3 C2 C1 0.8(10)
C5 C6 C1 C16 174.8(5)
C5 C6 C1 C2 -1.8(8)
C5 C6 C7 I1 -15.1(7)
C5 C6 C7 C8 166.1(5)
C7 C6 C1 C16 -5.5(7)
C7 C6 C1 C2 177.9(5)
C7 C6 C5 C4 -179.1(5)
C14 C9 C8 O1 -128.1(5)
C14 C9 C8 C7 50.4(8)
C20 C19 C18 I3 67.3(5)
C20 C19 C18 C17 -114.0(5)
C21 C19 C18 I3 -60.7(6)
C21 C19 C18 C17 118.0(5)
C15 O2 C12 C11 7.4(9)
C15 O2 C12 C13 -172.0(5)
